data_7712178
loop_
_publ_author_name
'Dionisi, Erica M.'
'Binder, Justin F.'
'LaFortune, James H. W.'
'Macdonald, Charles L. B.'

_publ_section_title
;
 A remarkably stable acyclic phosphamethine cyanine dye.
;
_journal_issue 8
_journal_name_full 'Dalton transactions (Cambridge, England : 2003)'
_journal_page_first 2448
_journal_page_last 2454
_journal_paper_doi 10.1039/d2dt04085a
_journal_volume 52
_journal_year 2023
_chemical_formula_moiety 'C14 H12 N8 P, C F3 O3 S'
_chemical_formula_sum 'C15 H12 F3 N8 O3 P S'
_chemical_formula_weight 472.36
_space_group_crystal_system monoclinic
_space_group_IT_number 14
_space_group_name_Hall '-P 2yn'
_space_group_name_H-M_alt 'P 1 21/n 1'
_atom_sites_solution_hydrogens geom
_atom_sites_solution_primary dual
_audit_creation_date 2018-02-13
_audit_creation_method
;
Olex2 1.2
(compiled 2017.08.10 svn.r3458 for OlexSys, GUI svn.r5381)
;
_audit_update_record
;
2022-12-13 deposited with the CCDC.	2023-01-24 downloaded from the CCDC.
;
_cell_angle_alpha 90
_cell_angle_beta 90.357(2)
_cell_angle_gamma 90
_cell_formula_units_Z 4
_cell_length_a 10.8578(5)
_cell_length_b 10.3183(5)
_cell_length_c 18.2063(9)
_cell_measurement_reflns_used 9945
_cell_measurement_temperature 170.0
_cell_measurement_theta_max 35.214
_cell_measurement_theta_min 2.940
_cell_volume 2039.69(17)
_computing_cell_refinement 'SAINT v8.37A (Bruker, 2015)'
_computing_data_reduction 'SAINT v8.37A (Bruker, 2015)'
_computing_molecular_graphics 'Olex2 (Dolomanov et al., 2009)'
_computing_publication_material 'Olex2 (Dolomanov et al., 2009)'
_computing_structure_refinement 'ShelXL (Sheldrick, 2015)'
_computing_structure_solution 'ShelXT (Sheldrick, 2015)'
_diffrn_ambient_temperature 170.0
_diffrn_measured_fraction_theta_full 0.996
_diffrn_measured_fraction_theta_max 0.951
_diffrn_measurement_device_type 'Bruker APEX-II Photon 100'
_diffrn_measurement_method '\f and \w scans'
_diffrn_radiation_type MoK\a
_diffrn_radiation_wavelength 0.71073
_diffrn_reflns_av_R_equivalents 0.0295
_diffrn_reflns_av_unetI/netI 0.0205
_diffrn_reflns_Laue_measured_fraction_full 0.996
_diffrn_reflns_Laue_measured_fraction_max 0.951
_diffrn_reflns_limit_h_max 18
_diffrn_reflns_limit_h_min -18
_diffrn_reflns_limit_k_max 17
_diffrn_reflns_limit_k_min -16
_diffrn_reflns_limit_l_max 30
_diffrn_reflns_limit_l_min -30
_diffrn_reflns_number 91074
_diffrn_reflns_point_group_measured_fraction_full 0.996
_diffrn_reflns_point_group_measured_fraction_max 0.951
_diffrn_reflns_theta_full 25.242
_diffrn_reflns_theta_max 36.497
_diffrn_reflns_theta_min 2.940
_diffrn_standards_number 0
_exptl_absorpt_coefficient_mu 0.300
_exptl_absorpt_correction_T_max 0.7472
_exptl_absorpt_correction_T_min 0.7194
_exptl_absorpt_correction_type multi-scan
_exptl_absorpt_process_details
;
'SADABS-2014/5 (Bruker,2014/5) was used for absorption correction.
wR2(int) was 0.0453 before and 0.0430 after correction. 
The Ratio of minimum to maximum transmission is 0.9628.
 The \l/2 correction factor is Not present.'
;
_exptl_crystal_colour yellow
_exptl_crystal_colour_primary yellow
_exptl_crystal_density_diffrn 1.538
_exptl_crystal_description block
_exptl_crystal_F_000 960
_exptl_crystal_size_max 0.406
_exptl_crystal_size_mid 0.33
_exptl_crystal_size_min 0.24
_refine_diff_density_max 0.455
_refine_diff_density_min -0.657
_refine_diff_density_rms 0.066
_refine_ls_extinction_method none
_refine_ls_goodness_of_fit_ref 1.025
_refine_ls_hydrogen_treatment constr
_refine_ls_matrix_type full
_refine_ls_number_parameters 284
_refine_ls_number_reflns 9515
_refine_ls_number_restraints 0
_refine_ls_restrained_S_all 1.025
_refine_ls_R_factor_all 0.0582
_refine_ls_R_factor_gt 0.0383
_refine_ls_shift/su_max 0.001
_refine_ls_shift/su_mean 0.000
_refine_ls_structure_factor_coef Fsqd
_refine_ls_weighting_details 'w=1/[\s^2^(Fo^2^)+(0.0534P)^2^+0.5776P] where P=(Fo^2^+2Fc^2^)/3'
_refine_ls_weighting_scheme calc
_refine_ls_wR_factor_gt 0.0965
_refine_ls_wR_factor_ref 0.1062
_reflns_Friedel_coverage 0.000
_reflns_number_gt 7413
_reflns_number_total 9515
_reflns_threshold_expression 'I > 2\s(I)'
_cod_data_source_file d2dt04085a2.cif
_cod_data_source_block ed17_p21n
_cod_depositor_comments 'Adding full bibliography for 7712178--7712180.cif.'
_cod_database_code 7712178
_shelx_shelxl_version_number 2017/1
_shelx_space_group_comment
;
The symmetry employed for this shelxl refinement is uniquely defined
by the following loop, which should always be used as a source of
symmetry information in preference to the above space-group names.
They are only intended as comments.
;
_shelx_estimated_absorpt_t_max 0.931
_shelx_estimated_absorpt_t_min 0.888
_olex2_refinement_description
;
1. Fixed Uiso
 At 1.5 times of:
  All C(H,H,H) groups
2.a Idealised Me refined as rotating group:
 C251(H25A,H25B,H25C), C151(H15A,H15B,H15C), C221(H22A,H22B,H22C), C121(H12A,
 H12B,H12C)
;
_olex2_submission_special_instructions 'No special instructions were received'

loop_
_space_group_symop_operation_xyz
'x, y, z'
'-x+1/2, y+1/2, -z+1/2'
'-x, -y, -z'
'x-1/2, -y-1/2, z-1/2'

loop_
_atom_site_label
_atom_site_type_symbol
_atom_site_fract_x
_atom_site_fract_y
_atom_site_fract_z
_atom_site_U_iso_or_equiv
_atom_site_adp_type
_atom_site_occupancy
_atom_site_site_symmetry_order
_atom_site_calc_flag
_atom_site_refinement_flags_posn
_atom_site_refinement_flags_adp
_atom_site_refinement_flags_occupancy
_atom_site_disorder_assembly
_atom_site_disorder_group
P1 P 0.09283(2) 0.25412(2) 0.50318(2) 0.01886(5) Uani 1 1 d . . . . .
S1 S 0.68479(2) 0.25254(2) 0.44734(2) 0.02600(6) Uani 1 1 d . . . . .
F1 F 0.60361(7) 0.31035(8) 0.57824(4) 0.03840(16) Uani 1 1 d . . . . .
F3 F 0.80043(8) 0.32059(10) 0.56914(6) 0.0542(2) Uani 1 1 d . . . . .
O1 O 0.57461(7) 0.17600(7) 0.43748(5) 0.02905(16) Uani 1 1 d . . . . .
N22 N 0.17788(6) 0.39135(7) 0.62281(4) 0.01555(12) Uani 1 1 d . . . . .
N25 N 0.30524(7) 0.23376(7) 0.59778(4) 0.01496(12) Uani 1 1 d . . . . .
O3 O 0.67075(8) 0.38823(8) 0.43008(5) 0.03604(18) Uani 1 1 d . . . . .
N15 N 0.30363(7) 0.26044(7) 0.40798(4) 0.01490(12) Uani 1 1 d . . . . .
N12 N 0.16173(6) 0.11728(7) 0.38102(4) 0.01623(12) Uani 1 1 d . . . . .
F2 F 0.70936(11) 0.13450(9) 0.57426(6) 0.0670(3) Uani 1 1 d . . . . .
O2 O 0.79666(8) 0.19272(11) 0.42282(7) 0.0522(3) Uani 1 1 d . . . . .
C11 C 0.19524(7) 0.20848(8) 0.43129(4) 0.01444(13) Uani 1 1 d . . . . .
C23 C 0.26599(8) 0.38996(8) 0.67703(4) 0.01670(14) Uani 1 1 d . . . . .
N231 N 0.27483(10) 0.54575(10) 0.78656(5) 0.0340(2) Uani 1 1 d . . . . .
C13 C 0.24815(8) 0.11327(8) 0.32636(4) 0.01692(14) Uani 1 1 d . . . . .
C21 C 0.20142(7) 0.29496(8) 0.57388(4) 0.01435(13) Uani 1 1 d . . . . .
C24 C 0.34590(8) 0.29217(8) 0.66147(4) 0.01638(13) Uani 1 1 d . . . . .
C251 C 0.35457(8) 0.11252(8) 0.56792(5) 0.01956(15) Uani 1 1 d . . . . .
H25A H 0.286347 0.055129 0.554096 0.029 Uiso 1 1 calc GR . . . .
H25B H 0.405981 0.069950 0.605193 0.029 Uiso 1 1 calc GR . . . .
H25C H 0.404354 0.131467 0.524503 0.029 Uiso 1 1 calc GR . . . .
C14 C 0.33750(8) 0.20115(8) 0.34349(4) 0.01716(14) Uani 1 1 d . . . . .
N131 N 0.23542(11) -0.02913(11) 0.21135(6) 0.0386(2) Uani 1 1 d . . . . .
N241 N 0.52715(10) 0.22149(12) 0.74335(6) 0.0377(2) Uani 1 1 d . . . . .
C241 C 0.44733(9) 0.25083(9) 0.70505(5) 0.02280(17) Uani 1 1 d . . . . .
C151 C 0.36354(8) 0.37462(8) 0.43990(5) 0.01843(14) Uani 1 1 d . . . . .
H15A H 0.300994 0.439338 0.452349 0.028 Uiso 1 1 calc GR . . . .
H15B H 0.421025 0.411542 0.404275 0.028 Uiso 1 1 calc GR . . . .
H15C H 0.408686 0.349399 0.484428 0.028 Uiso 1 1 calc GR . . . .
C231 C 0.26911(9) 0.47693(9) 0.73719(5) 0.02223(16) Uani 1 1 d . . . . .
C221 C 0.07660(9) 0.48440(9) 0.61789(5) 0.02369(17) Uani 1 1 d . . . . .
H22A H 0.002463 0.446616 0.639612 0.036 Uiso 1 1 calc GR . . . .
H22B H 0.060504 0.505371 0.566211 0.036 Uiso 1 1 calc GR . . . .
H22C H 0.098945 0.563590 0.644534 0.036 Uiso 1 1 calc GR . . . .
C131 C 0.24000(9) 0.03329(10) 0.26324(5) 0.02351(17) Uani 1 1 d . . . . .
C121 C 0.05120(9) 0.03641(10) 0.38485(6) 0.02641(19) Uani 1 1 d . . . . .
H12A H 0.050136 -0.009849 0.431849 0.040 Uiso 1 1 calc GR . . . .
H12B H 0.051630 -0.026368 0.344459 0.040 Uiso 1 1 calc GR . . . .
H12C H -0.022178 0.091319 0.380794 0.040 Uiso 1 1 calc GR . . . .
N141 N 0.51871(12) 0.24637(13) 0.25785(7) 0.0478(3) Uani 1 1 d . . . . .
C141 C 0.44148(10) 0.23028(11) 0.29950(6) 0.02680(19) Uani 1 1 d . . . . .
C1 C 0.70148(11) 0.25413(11) 0.54701(7) 0.0324(2) Uani 1 1 d . . . . .

loop_
_atom_site_aniso_label
_atom_site_aniso_U_11
_atom_site_aniso_U_22
_atom_site_aniso_U_33
_atom_site_aniso_U_23
_atom_site_aniso_U_13
_atom_site_aniso_U_12
P1 0.01388(9) 0.02605(11) 0.01665(10) -0.00370(8) 0.00118(7) 0.00054(8)
S1 0.01750(10) 0.02148(11) 0.03911(14) -0.00775(9) 0.00638(9) -0.00096(7)
F1 0.0354(4) 0.0442(4) 0.0357(4) -0.0008(3) 0.0090(3) -0.0016(3)
F3 0.0297(4) 0.0678(6) 0.0649(6) -0.0242(5) -0.0118(4) -0.0019(4)
O1 0.0209(3) 0.0216(3) 0.0446(4) -0.0052(3) 0.0003(3) -0.0019(2)
N22 0.0167(3) 0.0153(3) 0.0147(3) -0.0008(2) 0.0021(2) 0.0018(2)
N25 0.0173(3) 0.0140(3) 0.0135(3) -0.0003(2) 0.0010(2) 0.0024(2)
O3 0.0410(4) 0.0251(4) 0.0421(5) 0.0038(3) 0.0091(4) -0.0085(3)
N15 0.0165(3) 0.0150(3) 0.0133(3) -0.0010(2) 0.0011(2) -0.0011(2)
N12 0.0161(3) 0.0165(3) 0.0161(3) -0.0024(2) -0.0008(2) -0.0012(2)
F2 0.0956(8) 0.0363(4) 0.0687(6) 0.0163(4) -0.0277(6) 0.0142(5)
O2 0.0216(4) 0.0554(6) 0.0796(8) -0.0340(6) 0.0122(4) 0.0032(4)
C11 0.0148(3) 0.0146(3) 0.0139(3) -0.0002(2) -0.0009(2) 0.0000(2)
C23 0.0193(3) 0.0163(3) 0.0145(3) -0.0011(2) 0.0015(3) -0.0003(3)
N231 0.0453(5) 0.0312(5) 0.0255(4) -0.0102(3) 0.0018(4) 0.0017(4)
C13 0.0187(3) 0.0178(3) 0.0143(3) -0.0025(3) -0.0005(3) 0.0011(3)
C21 0.0154(3) 0.0144(3) 0.0133(3) 0.0001(2) 0.0027(2) 0.0006(2)
C24 0.0185(3) 0.0165(3) 0.0142(3) 0.0008(2) -0.0002(3) 0.0004(3)
C251 0.0239(4) 0.0154(3) 0.0195(3) -0.0022(3) 0.0012(3) 0.0056(3)
C14 0.0189(3) 0.0182(3) 0.0144(3) -0.0010(3) 0.0022(3) 0.0000(3)
N131 0.0519(6) 0.0362(5) 0.0276(4) -0.0138(4) -0.0054(4) 0.0024(4)
N241 0.0329(5) 0.0462(6) 0.0340(5) 0.0036(4) -0.0115(4) 0.0054(4)
C241 0.0234(4) 0.0250(4) 0.0200(4) 0.0007(3) -0.0024(3) 0.0020(3)
C151 0.0209(4) 0.0158(3) 0.0186(3) -0.0022(3) 0.0011(3) -0.0043(3)
C231 0.0262(4) 0.0214(4) 0.0191(4) -0.0027(3) 0.0012(3) 0.0007(3)
C221 0.0212(4) 0.0230(4) 0.0269(4) -0.0034(3) 0.0010(3) 0.0080(3)
C131 0.0267(4) 0.0240(4) 0.0198(4) -0.0045(3) -0.0016(3) 0.0014(3)
C121 0.0197(4) 0.0280(4) 0.0316(5) -0.0087(4) 0.0029(3) -0.0085(3)
N141 0.0424(6) 0.0614(8) 0.0397(6) -0.0118(5) 0.0216(5) -0.0156(5)
C141 0.0273(5) 0.0306(5) 0.0225(4) -0.0051(3) 0.0073(3) -0.0050(4)
C1 0.0280(5) 0.0257(5) 0.0434(6) -0.0010(4) -0.0063(4) 0.0030(4)

loop_
_atom_type_symbol
_atom_type_description
_atom_type_scat_dispersion_real
_atom_type_scat_dispersion_imag
_atom_type_scat_source
C C 0.0033 0.0016 'International Tables Vol C Tables 4.2.6.8 and 6.1.1.4'
H H 0.0000 0.0000 'International Tables Vol C Tables 4.2.6.8 and 6.1.1.4'
F F 0.0171 0.0103 'International Tables Vol C Tables 4.2.6.8 and 6.1.1.4'
N N 0.0061 0.0033 'International Tables Vol C Tables 4.2.6.8 and 6.1.1.4'
O O 0.0106 0.0060 'International Tables Vol C Tables 4.2.6.8 and 6.1.1.4'
P P 0.1023 0.0942 'International Tables Vol C Tables 4.2.6.8 and 6.1.1.4'
S S 0.1246 0.1234 'International Tables Vol C Tables 4.2.6.8 and 6.1.1.4'

loop_
_geom_angle_atom_site_label_1
_geom_angle_atom_site_label_2
_geom_angle_atom_site_label_3
_geom_angle
_geom_angle_site_symmetry_1
_geom_angle_site_symmetry_3
_geom_angle_publ_flag
C11 P1 C21 100.30(4) . . ?
O1 S1 C1 101.88(5) . . ?
O3 S1 O1 114.67(5) . . ?
O3 S1 C1 102.58(5) . . ?
O2 S1 O1 115.34(5) . . ?
O2 S1 O3 115.96(6) . . ?
O2 S1 C1 103.55(6) . . ?
C23 N22 C221 124.91(7) . . ?
C21 N22 C23 109.32(7) . . ?
C21 N22 C221 125.75(7) . . ?
C21 N25 C24 109.07(7) . . ?
C21 N25 C251 125.51(7) . . ?
C24 N25 C251 124.72(7) . . ?
C11 N15 C14 109.06(7) . . ?
C11 N15 C151 125.10(7) . . ?
C14 N15 C151 125.17(7) . . ?
C11 N12 C13 109.11(7) . . ?
C11 N12 C121 125.32(7) . . ?
C13 N12 C121 125.57(7) . . ?
N15 C11 P1 131.84(6) . . ?
N12 C11 P1 120.68(6) . . ?
N12 C11 N15 106.87(7) . . ?
N22 C23 C231 124.32(8) . . ?
C24 C23 N22 107.50(7) . . ?
C24 C23 C231 128.18(8) . . ?
N12 C13 C131 124.47(8) . . ?
C14 C13 N12 107.63(7) . . ?
C14 C13 C131 127.88(8) . . ?
N22 C21 P1 121.15(6) . . ?
N22 C21 N25 106.76(7) . . ?
N25 C21 P1 131.37(6) . . ?
N25 C24 C241 125.66(8) . . ?
C23 C24 N25 107.34(7) . . ?
C23 C24 C241 126.86(8) . . ?
N25 C251 H25A 109.5 . . ?
N25 C251 H25B 109.5 . . ?
N25 C251 H25C 109.5 . . ?
H25A C251 H25B 109.5 . . ?
H25A C251 H25C 109.5 . . ?
H25B C251 H25C 109.5 . . ?
N15 C14 C141 127.20(8) . . ?
C13 C14 N15 107.31(7) . . ?
C13 C14 C141 125.37(8) . . ?
N241 C241 C24 176.31(11) . . ?
N15 C151 H15A 109.5 . . ?
N15 C151 H15B 109.5 . . ?
N15 C151 H15C 109.5 . . ?
H15A C151 H15B 109.5 . . ?
H15A C151 H15C 109.5 . . ?
H15B C151 H15C 109.5 . . ?
N231 C231 C23 178.00(11) . . ?
N22 C221 H22A 109.5 . . ?
N22 C221 H22B 109.5 . . ?
N22 C221 H22C 109.5 . . ?
H22A C221 H22B 109.5 . . ?
H22A C221 H22C 109.5 . . ?
H22B C221 H22C 109.5 . . ?
N131 C131 C13 178.23(12) . . ?
N12 C121 H12A 109.5 . . ?
N12 C121 H12B 109.5 . . ?
N12 C121 H12C 109.5 . . ?
H12A C121 H12B 109.5 . . ?
H12A C121 H12C 109.5 . . ?
H12B C121 H12C 109.5 . . ?
N141 C141 C14 172.32(12) . . ?
F1 C1 S1 110.61(8) . . ?
F3 C1 S1 112.34(10) . . ?
F3 C1 F1 106.76(10) . . ?
F2 C1 S1 111.60(9) . . ?
F2 C1 F1 106.98(11) . . ?
F2 C1 F3 108.28(10) . . ?

loop_
_geom_bond_atom_site_label_1
_geom_bond_atom_site_label_2
_geom_bond_distance
_geom_bond_site_symmetry_2
_geom_bond_publ_flag
P1 C11 1.7859(8) . ?
P1 C21 1.7904(8) . ?
S1 O1 1.4437(8) . ?
S1 O3 1.4427(9) . ?
S1 O2 1.4361(9) . ?
S1 C1 1.8225(14) . ?
F1 C1 1.3404(14) . ?
F3 C1 1.3348(14) . ?
N22 C23 1.3704(11) . ?
N22 C21 1.3604(10) . ?
N22 C221 1.4622(11) . ?
N25 C21 1.3611(10) . ?
N25 C24 1.3772(10) . ?
N25 C251 1.4667(11) . ?
N15 C11 1.3634(10) . ?
N15 C14 1.3759(10) . ?
N15 C151 1.4643(11) . ?
N12 C11 1.3607(10) . ?
N12 C13 1.3727(11) . ?
N12 C121 1.4637(11) . ?
F2 C1 1.3330(14) . ?
C23 C24 1.3618(12) . ?
C23 C231 1.4162(12) . ?
N231 C231 1.1470(12) . ?
C13 C14 1.3627(12) . ?
C13 C131 1.4170(12) . ?
C24 C241 1.4189(12) . ?
C251 H25A 0.9800 . ?
C251 H25B 0.9800 . ?
C251 H25C 0.9800 . ?
C14 C141 1.4205(13) . ?
N131 C131 1.1443(13) . ?
N241 C241 1.1496(13) . ?
C151 H15A 0.9800 . ?
C151 H15B 0.9800 . ?
C151 H15C 0.9800 . ?
C221 H22A 0.9800 . ?
C221 H22B 0.9800 . ?
C221 H22C 0.9800 . ?
C121 H12A 0.9800 . ?
C121 H12B 0.9800 . ?
C121 H12C 0.9800 . ?
N141 C141 1.1461(14) . ?
